data_2213418
loop_
_publ_author_name
'Huan-Xin Liu'
'Xiao Jiang'
'Yun-xiao Liang'

_publ_section_title
;Bis(\m~2~-dihydrogen phosphato-\k^2^<i>O</i>:<i>O</i>')(\m~2~-hydrogen
 phosphato-\k^2^<i>O</i>:<i>O</i>')bis[(1,10-phenanthroline-\k^2^<i>N</i>,<i>N</i>')manganese(II)]
;
_journal_coeditor_code IM2010
_journal_issue 5
_journal_name_full 'Acta Crystallographica Section E'
_journal_page_first m1472
_journal_page_last m1472
_journal_paper_doi 10.1107/S1600536807019332
_journal_volume 63
_journal_year 2007
_chemical_formula_iupac '[Mn2 (C12 H8 N2)2 (H1.5 P O4)2 (H2 P O4)]'
_chemical_formula_moiety 'C24 H21 Mn2 N4 O12 P3'
_chemical_formula_sum 'C24 H21 Mn2 N4 O12 P3'
_chemical_formula_weight 760.24
_chemical_name_systematic
;
Bis(\m~2~-dihydrogen phosphato-\k^2^O:O')(\m~2~-hydrogen
phosphate-\k^2^O:O')bis[(1,10-phenanthroline-\k^2^N,N')manganese(II)]
;
_space_group_IT_number 43
_symmetry_cell_setting orthorhombic
_symmetry_space_group_name_Hall 'F 2 -2d'
_symmetry_space_group_name_H-M 'F d d 2'
_atom_sites_solution_hydrogens geom
_atom_sites_solution_primary direct
_atom_sites_solution_secondary difmap
_audit_creation_method SHELXL-97
_cell_angle_alpha 90.00
_cell_angle_beta 90.00
_cell_angle_gamma 90.00
_cell_formula_units_Z 8
_cell_length_a 40.837(8)
_cell_length_b 7.457(2)
_cell_length_c 17.424(4)
_cell_measurement_reflns_used 12033
_cell_measurement_temperature 298(2)
_cell_measurement_theta_max 27.47
_cell_measurement_theta_min 3.00
_cell_volume 5306(2)
_computing_cell_refinement RAPID-AUTO
_computing_data_collection 'RAPID-AUTO (Rigaku, 1998)'
_computing_data_reduction 'CrystalStructure (Rigaku/MSC, 2002)'
_computing_molecular_graphics 'ORTEPII (Johnson,1976)'
_computing_publication_material SHELXL97
_computing_structure_refinement 'SHELXL97 (Sheldrick, 1997)'
_computing_structure_solution 'SHELXS97 (Sheldrick, 1997)'
_diffrn_ambient_temperature 298(2)
_diffrn_measured_fraction_theta_full 0.998
_diffrn_measured_fraction_theta_max 0.998
_diffrn_measurement_device_type 'Rigaku R AXIS RAPID IP'
_diffrn_measurement_method \w
_diffrn_radiation_monochromator graphite
_diffrn_radiation_source 'fine-focus sealed tube'
_diffrn_radiation_type MoK\a
_diffrn_radiation_wavelength 0.71073
_diffrn_reflns_av_R_equivalents 0.0208
_diffrn_reflns_av_sigmaI/netI 0.0254
_diffrn_reflns_limit_h_max 52
_diffrn_reflns_limit_h_min -52
_diffrn_reflns_limit_k_max 9
_diffrn_reflns_limit_k_min -8
_diffrn_reflns_limit_l_max 22
_diffrn_reflns_limit_l_min -22
_diffrn_reflns_number 11691
_diffrn_reflns_theta_full 27.47
_diffrn_reflns_theta_max 27.47
_diffrn_reflns_theta_min 3.01
_diffrn_standards_decay_% 0
_diffrn_standards_interval_count 0
_diffrn_standards_interval_time 0
_diffrn_standards_number 0
_exptl_absorpt_coefficient_mu 1.210
_exptl_absorpt_correction_T_max 0.785
_exptl_absorpt_correction_T_min 0.781
_exptl_absorpt_correction_type multi-scan
_exptl_absorpt_process_details '(ABSCOR; Higashi, 1995)'
_exptl_crystal_colour orange
_exptl_crystal_density_diffrn 1.903
_exptl_crystal_density_method 'not measured'
_exptl_crystal_description block
_exptl_crystal_F_000 3072
_exptl_crystal_size_max 0.240
_exptl_crystal_size_mid 0.210
_exptl_crystal_size_min 0.200
_refine_diff_density_max 0.335
_refine_diff_density_min -0.325
_refine_ls_abs_structure_details 'Flack (1983)'
_refine_ls_abs_structure_Flack -0.001(11)
_refine_ls_extinction_method none
_refine_ls_goodness_of_fit_ref 1.146
_refine_ls_hydrogen_treatment mixed
_refine_ls_matrix_type full
_refine_ls_number_parameters 212
_refine_ls_number_reflns 2965
_refine_ls_number_restraints 1
_refine_ls_restrained_S_all 1.146
_refine_ls_R_factor_all 0.0215
_refine_ls_R_factor_gt 0.0208
_refine_ls_shift/su_max 0.002
_refine_ls_shift/su_mean 0.000
_refine_ls_structure_factor_coef Fsqd
_refine_ls_weighting_details 'calc w=1/[\s^2^(Fo^2^)+(0.0237P)^2^+5.2948P] where P=(Fo^2^+2Fc^2^)/3'
_refine_ls_weighting_scheme calc
_refine_ls_wR_factor_gt 0.0497
_refine_ls_wR_factor_ref 0.0498
_reflns_number_gt 2889
_reflns_number_total 2965
_reflns_threshold_expression I>2\s(I)
_cod_data_source_file im2010.cif
_cod_data_source_block I
_cod_original_sg_symbol_Hall F2-2d
_cod_database_code 2213418
_cod_database_fobs_code 2213418

loop_
_symmetry_equiv_pos_as_xyz
'x, y, z'
'-x, -y, z'
'x+1/4, -y+1/4, z+1/4'
'-x+1/4, y+1/4, z+1/4'
'x, y+1/2, z+1/2'
'-x, -y+1/2, z+1/2'
'x+1/4, -y+3/4, z+3/4'
'-x+1/4, y+3/4, z+3/4'
'x+1/2, y, z+1/2'
'-x+1/2, -y, z+1/2'
'x+3/4, -y+1/4, z+3/4'
'-x+3/4, y+1/4, z+3/4'
'x+1/2, y+1/2, z'
'-x+1/2, -y+1/2, z'
'x+3/4, -y+3/4, z+1/4'
'-x+3/4, y+3/4, z+1/4'

loop_
_atom_site_type_symbol
_atom_site_label
_atom_site_fract_x
_atom_site_fract_y
_atom_site_fract_z
_atom_site_U_iso_or_equiv
_atom_site_adp_type
_atom_site_calc_flag
_atom_site_refinement_flags
_atom_site_occupancy
Mn Mn1 0.044642(7) 0.13553(4) 0.281370(17) 0.00725(7) Uani d . 1
N N1 0.09857(4) 0.0839(2) 0.26712(9) 0.0089(3) Uani d . 1
N N2 0.07098(4) 0.3889(2) 0.32082(10) 0.0098(3) Uani d . 1
C C1 0.05716(5) 0.5367(3) 0.34805(12) 0.0118(4) Uani d . 1
H H3A 0.0344 0.5442 0.3482 0.014 Uiso calc R 1
C C2 0.07522(5) 0.6825(3) 0.37674(12) 0.0128(4) Uani d . 1
H H5A 0.0646 0.7832 0.3960 0.015 Uiso calc R 1
C C3 0.10869(5) 0.6737(3) 0.37589(12) 0.0111(4) Uani d . 1
H H9A 0.1210 0.7688 0.3947 0.013 Uiso calc R 1
C C4 0.12447(5) 0.5194(2) 0.34630(12) 0.0091(4) Uani d . 1
C C5 0.15935(5) 0.5011(3) 0.34250(12) 0.0119(4) Uani d . 1
H H2A 0.1726 0.5952 0.3586 0.014 Uiso calc R 1
C C6 0.17320(5) 0.3490(3) 0.31582(12) 0.0114(4) Uani d . 1
H H10A 0.1959 0.3393 0.3142 0.014 Uiso calc R 1
C C7 0.15337(5) 0.2018(2) 0.28990(12) 0.0097(4) Uani d . 1
C C8 0.16672(5) 0.0404(3) 0.25998(12) 0.0123(4) Uani d . 1
H H8A 0.1893 0.0234 0.2584 0.015 Uiso calc R 1
C C9 0.14595(5) -0.0896(3) 0.23344(13) 0.0128(4) Uani d . 1
H H11A 0.1543 -0.1949 0.2126 0.015 Uiso calc R 1
C C10 0.11195(5) -0.0634(3) 0.23779(11) 0.0100(4) Uani d . 1
H H7A 0.0982 -0.1529 0.2194 0.012 Uiso calc R 1
C C11 0.11897(4) 0.2161(2) 0.29182(11) 0.0089(4) Uani d . 1
C C12 0.10420(5) 0.3798(3) 0.32039(11) 0.0087(4) Uani d . 1
O O1 -0.03585(3) 0.10010(17) 0.22335(9) 0.0121(3) Uani d . 1
O O2 0.01414(3) 0.29950(17) 0.21556(8) 0.0109(3) Uani d . 1
O O3 -0.03932(3) 0.40311(19) 0.16080(9) 0.0115(3) Uani d . 1
H H3 -0.0326(7) 0.495(4) 0.1817(19) 0.039(9) Uiso d . 1
O O4 -0.00937(3) 0.15818(18) 0.09524(8) 0.0100(3) Uani d . 1
H H1 0.0000 0.0000 0.0959 0.015 Uiso d S 1
P P1 -0.017240(11) 0.23433(6) 0.17636(3) 0.00712(10) Uani d . 1
O O5 0.02678(3) 0.08838(19) 0.38875(9) 0.0141(3) Uani d . 1
O O6 0.01809(4) -0.1380(2) 0.48733(9) 0.0156(3) Uani d . 1
H H2 0.0070(8) -0.188(4) 0.5200(18) 0.035(9) Uiso d . 1
P P2 0.0000 0.0000 0.43408(4) 0.00887(14) Uani d S 1

loop_
_atom_site_aniso_label
_atom_site_aniso_U_11
_atom_site_aniso_U_22
_atom_site_aniso_U_33
_atom_site_aniso_U_12
_atom_site_aniso_U_13
_atom_site_aniso_U_23
Mn1 0.00656(12) 0.00744(12) 0.00776(14) -0.00075(10) -0.00106(11) 0.00038(10)
N1 0.0104(7) 0.0097(7) 0.0067(9) 0.0004(6) -0.0003(6) 0.0022(6)
N2 0.0103(8) 0.0101(8) 0.0089(9) 0.0003(6) -0.0010(6) 0.0014(6)
C1 0.0107(9) 0.0132(9) 0.0114(10) 0.0015(7) 0.0000(7) 0.0010(8)
C2 0.0172(10) 0.0107(9) 0.0104(10) 0.0023(7) -0.0002(8) -0.0001(7)
C3 0.0149(9) 0.0093(9) 0.0090(10) -0.0021(7) -0.0009(8) 0.0003(7)
C4 0.0115(9) 0.0111(9) 0.0048(9) -0.0022(7) -0.0017(7) 0.0027(7)
C5 0.0097(9) 0.0136(10) 0.0125(10) -0.0044(7) -0.0022(7) 0.0021(8)
C6 0.0070(8) 0.0174(9) 0.0100(10) -0.0011(7) -0.0002(7) 0.0031(8)
C7 0.0105(8) 0.0126(9) 0.0061(9) 0.0000(7) 0.0001(7) 0.0032(7)
C8 0.0089(9) 0.0173(10) 0.0108(10) 0.0029(7) 0.0017(7) 0.0035(8)
C9 0.0168(10) 0.0099(10) 0.0118(10) 0.0040(7) 0.0023(8) 0.0016(8)
C10 0.0132(9) 0.0102(9) 0.0066(10) -0.0026(7) -0.0006(8) 0.0020(7)
C11 0.0103(9) 0.0099(8) 0.0065(9) -0.0001(6) -0.0010(7) 0.0021(7)
C12 0.0090(8) 0.0109(9) 0.0062(9) -0.0011(7) -0.0002(7) 0.0021(7)
O1 0.0140(7) 0.0090(6) 0.0134(8) -0.0016(5) 0.0023(6) 0.0016(6)
O2 0.0113(7) 0.0082(6) 0.0132(7) -0.0007(5) -0.0041(5) 0.0020(5)
O3 0.0106(6) 0.0069(6) 0.0169(8) 0.0012(5) -0.0048(5) -0.0015(5)
O4 0.0119(7) 0.0100(6) 0.0082(7) -0.0001(5) 0.0009(5) 0.0008(5)
P1 0.0068(2) 0.0062(2) 0.0084(2) -0.00046(16) -0.00107(17) 0.00098(18)
O5 0.0138(7) 0.0174(7) 0.0111(7) -0.0058(5) 0.0005(6) 0.0019(6)
O6 0.0122(7) 0.0199(8) 0.0147(9) 0.0044(5) 0.0032(6) 0.0077(6)
P2 0.0089(3) 0.0111(3) 0.0066(3) -0.0004(2) 0.000 0.000

loop_
_atom_type_symbol
_atom_type_description
_atom_type_scat_dispersion_real
_atom_type_scat_dispersion_imag
_atom_type_scat_source
C C 0.0033 0.0016 'International Tables Vol C Tables 4.2.6.8 and 6.1.1.4'
H H 0.0000 0.0000 'International Tables Vol C Tables 4.2.6.8 and 6.1.1.4'
N N 0.0061 0.0033 'International Tables Vol C Tables 4.2.6.8 and 6.1.1.4'
O O 0.0106 0.0060 'International Tables Vol C Tables 4.2.6.8 and 6.1.1.4'
P P 0.1023 0.0942 'International Tables Vol C Tables 4.2.6.8 and 6.1.1.4'
Mn Mn 0.3368 0.7283 'International Tables Vol C Tables 4.2.6.8 and 6.1.1.4'

loop_
_geom_angle_atom_site_label_1
_geom_angle_atom_site_label_2
_geom_angle_atom_site_label_3
_geom_angle_site_symmetry_1
_geom_angle_site_symmetry_3
_geom_angle
O5 Mn1 O1 . 2 103.95(6)
O5 Mn1 O2 . . 113.05(6)
O1 Mn1 O2 2 . 97.24(6)
O5 Mn1 N1 . . 114.96(6)
O1 Mn1 N1 2 . 88.32(6)
O2 Mn1 N1 . . 128.57(6)
O5 Mn1 N2 . . 92.01(6)
O1 Mn1 N2 2 . 159.64(6)
O2 Mn1 N2 . . 87.80(6)
N1 Mn1 N2 . . 73.33(6)
C10 N1 C11 . . 117.97(16)
C10 N1 Mn1 . . 125.88(13)
C11 N1 Mn1 . . 116.15(12)
C1 N2 C12 . . 117.95(17)
C1 N2 Mn1 . . 126.56(13)
C12 N2 Mn1 . . 115.34(13)
N2 C1 C2 . . 123.14(18)
N2 C1 H3A . . 118.4
C2 C1 H3A . . 118.4
C3 C2 C1 . . 118.89(18)
C3 C2 H5A . . 120.6
C1 C2 H5A . . 120.6
C2 C3 C4 . . 119.83(18)
C2 C3 H9A . . 120.1
C4 C3 H9A . . 120.1
C12 C4 C3 . . 116.82(17)
C12 C4 C5 . . 120.03(17)
C3 C4 C5 . . 123.15(18)
C6 C5 C4 . . 120.84(18)
C6 C5 H2A . . 119.6
C4 C5 H2A . . 119.6
C5 C6 C7 . . 120.93(17)
C5 C6 H10A . . 119.5
C7 C6 H10A . . 119.5
C11 C7 C8 . . 117.12(17)
C11 C7 C6 . . 119.76(17)
C8 C7 C6 . . 123.10(17)
C9 C8 C7 . . 119.11(18)
C9 C8 H8A . . 120.4
C7 C8 H8A . . 120.4
C8 C9 C10 . . 119.70(18)
C8 C9 H11A . . 120.1
C10 C9 H11A . . 120.1
N1 C10 C9 . . 122.85(18)
N1 C10 H7A . . 118.6
C9 C10 H7A . . 118.6
N1 C11 C7 . . 123.22(17)
N1 C11 C12 . . 117.64(16)
C7 C11 C12 . . 119.14(17)
N2 C12 C4 . . 123.35(18)
N2 C12 C11 . . 117.36(17)
C4 C12 C11 . . 119.29(17)
P1 O1 Mn1 . 2 157.83(9)
P1 O2 Mn1 . . 123.93(8)
P1 O3 H3 . . 113(2)
P1 O4 H1 . . 113.7
O1 P1 O2 . . 113.10(8)
O1 P1 O4 . . 110.90(8)
O2 P1 O4 . . 110.36(8)
O1 P1 O3 . . 109.76(8)
O2 P1 O3 . . 107.63(8)
O4 P1 O3 . . 104.71(8)
P2 O5 Mn1 . . 144.99(10)
P2 O6 H2 . . 117(2)
O5 P2 O5 2 . 116.52(13)
O5 P2 O6 2 . 111.46(8)
O5 P2 O6 . . 104.82(8)
O5 P2 O6 2 2 104.82(8)
O5 P2 O6 . 2 111.46(8)
O6 P2 O6 . 2 107.57(12)

loop_
_geom_bond_atom_site_label_1
_geom_bond_atom_site_label_2
_geom_bond_site_symmetry_2
_geom_bond_distance
Mn1 O5 . 2.0386(16)
Mn1 O1 2 2.0587(14)
Mn1 O2 . 2.0884(14)
Mn1 N1 . 2.2495(17)
Mn1 N2 . 2.2805(16)
N1 C10 . 1.329(2)
N1 C11 . 1.360(2)
N2 C1 . 1.326(2)
N2 C12 . 1.358(2)
C1 C2 . 1.406(3)
C1 H3A . 0.9300
C2 C3 . 1.369(3)
C2 H5A . 0.9300
C3 C4 . 1.416(3)
C3 H9A . 0.9300
C4 C12 . 1.404(3)
C4 C5 . 1.433(3)
C5 C6 . 1.350(3)
C5 H2A . 0.9300
C6 C7 . 1.437(3)
C6 H10A . 0.9300
C7 C11 . 1.409(3)
C7 C8 . 1.420(3)
C8 C9 . 1.369(3)
C8 H8A . 0.9300
C9 C10 . 1.404(3)
C9 H11A . 0.9300
C10 H7A . 0.9300
C11 C12 . 1.450(3)
O1 P1 . 1.4998(14)
O1 Mn1 2 2.0587(14)
O2 P1 . 1.5313(13)
O3 P1 . 1.5718(14)
O3 H3 . 0.82(3)
O4 P1 . 1.5568(15)
O4 H1 . 1.2402
O5 P2 . 1.5015(14)
O6 P2 . 1.5704(15)
O6 H2 . 0.82(3)
P2 O5 2 1.5015(14)
P2 O6 2 1.5704(15)

loop_
_geom_hbond_atom_site_label_D
_geom_hbond_atom_site_label_H
_geom_hbond_atom_site_label_A
_geom_hbond_site_symmetry_A
_geom_hbond_distance_DH
_geom_hbond_distance_HA
_geom_hbond_distance_DA
_geom_hbond_angle_DHA
O3 H3 O2 2_565 0.82(3) 1.81(3) 2.624(2) 172(3)
O4 H1 O4 2_555 1.240 1.240 2.480(2) 179
O6 H2 O4 5_545 0.82(3) 1.87(3) 2.665(2) 166(3)
